data_7708551
loop_
_publ_author_name
'Jim\'enez, Juan-Ram\'on'
'Xu, Buqin'
'El Said, Hasnaa'
'Li, Yanling'
'von Bardeleben, Jurgen'
'Chamoreau, Lise-Marie'
'Lescouezec, Rodrigue'
'Shova, Sergiu'
'Visinescu, Diana'
'Alexandru, Maria-Gabriela'
'Cano, Joan'
'Julve, Miguel'

_publ_section_title
;
 Field-induced Single Ion Magnet behaviour in discrete and one-dimensional
 complexes containing the bis(1-methylimidazol-2-yl)ketone]-containing
 cobalt(II) building units
;
_journal_name_full 'Dalton Transactions'
_journal_paper_doi 10.1039/D1DT02441H
_journal_year 2021
_chemical_formula_moiety 'C20 H20 Co N10 O2 S2'
_chemical_formula_sum 'C20 H20 Co N10 O2 S2'
_chemical_formula_weight 555.51
_space_group_crystal_system monoclinic
_space_group_IT_number 15
_space_group_name_Hall '-C 2yc'
_space_group_name_H-M_alt 'C 1 2/c 1'
_atom_sites_solution_hydrogens geom
_atom_sites_solution_primary dual
_audit_creation_date 2021-06-15
_audit_creation_method
;
Olex2 1.2
(compiled 2018.05.29 svn.r3508 for OlexSys, GUI svn.r5506)
;
_audit_update_record
;
2021-09-02 deposited with the CCDC.	2021-10-05 downloaded from the CCDC.
;
_cell_angle_alpha 90
_cell_angle_beta 99.377(2)
_cell_angle_gamma 90
_cell_formula_units_Z 4
_cell_length_a 7.5868(3)
_cell_length_b 14.4413(7)
_cell_length_c 22.1581(8)
_cell_measurement_reflns_used 2230
_cell_measurement_temperature 200
_cell_measurement_theta_max 62
_cell_measurement_theta_min 4
_cell_volume 2395.27(17)
_computing_cell_refinement 'Bruker SAINT'
_computing_data_collection 'Bruker APEX2'
_computing_data_reduction 'Bruker SAINT'
_computing_molecular_graphics 'DIAMOND (Brandenburg)'
_computing_publication_material 'Olex2 (Dolomanov et al., 2009)'
_computing_structure_refinement 'ShelXL (Sheldrick, 2015)'
_computing_structure_solution 'Superflip (Palatinus & Chapuis, 2007)'
_diffrn_ambient_temperature 200
_diffrn_detector 'Bruker APEX2 area detector'
_diffrn_detector_area_resol_mean 7.9
_diffrn_detector_type 'CCD area detector'
_diffrn_measured_fraction_theta_full 0.998
_diffrn_measured_fraction_theta_max 0.998
_diffrn_measurement_device 'four-circle diffractometer'
_diffrn_measurement_device_type 'Bruker QUAZAR'
_diffrn_measurement_method '\w and \f scans'
_diffrn_radiation_monochromator 'mirror optics'
_diffrn_radiation_probe x-ray
_diffrn_radiation_type CuK\a
_diffrn_radiation_wavelength 1.54178
_diffrn_reflns_av_R_equivalents 0.0355
_diffrn_reflns_av_unetI/netI 0.0239
_diffrn_reflns_Laue_measured_fraction_full 0.998
_diffrn_reflns_Laue_measured_fraction_max 0.998
_diffrn_reflns_limit_h_max 7
_diffrn_reflns_limit_h_min -9
_diffrn_reflns_limit_k_max 17
_diffrn_reflns_limit_k_min -13
_diffrn_reflns_limit_l_max 26
_diffrn_reflns_limit_l_min -25
_diffrn_reflns_number 9312
_diffrn_reflns_point_group_measured_fraction_full 0.998
_diffrn_reflns_point_group_measured_fraction_max 0.998
_diffrn_reflns_theta_full 66.565
_diffrn_reflns_theta_max 66.565
_diffrn_reflns_theta_min 4.044
_diffrn_source 'microfocus sealed X-ray tube'
_diffrn_source_type 'Incoatec I\ms'
_exptl_absorpt_coefficient_mu 7.596
_exptl_absorpt_correction_T_max 0.8
_exptl_absorpt_correction_T_min 0.5
_exptl_absorpt_correction_type multi-scan
_exptl_absorpt_process_details SADABS
_exptl_crystal_colour yellow
_exptl_crystal_colour_primary yellow
_exptl_crystal_density_diffrn 1.540
_exptl_crystal_description plate
_exptl_crystal_F_000 1140
_exptl_crystal_size_max 0.11
_exptl_crystal_size_mid 0.09
_exptl_crystal_size_min 0.03
_refine_diff_density_max 0.244
_refine_diff_density_min -0.175
_refine_diff_density_rms 0.045
_refine_ls_extinction_method none
_refine_ls_goodness_of_fit_ref 1.065
_refine_ls_hydrogen_treatment constr
_refine_ls_matrix_type full
_refine_ls_number_parameters 161
_refine_ls_number_reflns 2110
_refine_ls_number_restraints 0
_refine_ls_restrained_S_all 1.065
_refine_ls_R_factor_all 0.0288
_refine_ls_R_factor_gt 0.0277
_refine_ls_shift/su_max 0.001
_refine_ls_shift/su_mean 0.000
_refine_ls_structure_factor_coef Fsqd
_refine_ls_weighting_details 'w=1/[\s^2^(Fo^2^)+(0.0496P)^2^+0.7922P] where P=(Fo^2^+2Fc^2^)/3'
_refine_ls_weighting_scheme calc
_refine_ls_wR_factor_gt 0.0756
_refine_ls_wR_factor_ref 0.0764
_reflns_Friedel_coverage 0.000
_reflns_number_gt 2042
_reflns_number_total 2110
_reflns_threshold_expression 'I > 2\s(I)'
_cod_data_source_file d1dt02441h2.cif
_cod_data_source_block cobik2ncs2_0ma
_cod_database_code 7708551
_shelx_shelxl_version_number 2017/1
_shelx_space_group_comment
;
The symmetry employed for this shelxl refinement is uniquely defined
by the following loop, which should always be used as a source of
symmetry information in preference to the above space-group names.
They are only intended as comments.
;
_olex2_refinement_description
;
1. Fixed Uiso
 At 1.2 times of:
  All C(H) groups
 At 1.5 times of:
  All C(H,H,H) groups
2.a Aromatic/amide H refined with riding coordinates:
 C1(H1), C2(H2), C6(H6), C7(H7)
2.b Idealised Me refined as rotating group:
 C8(H8A,H8B,H8C), C9(H9A,H9B,H9C)
;
_olex2_submission_special_instructions 'No special instructions were received'

loop_
_space_group_symop_operation_xyz
'x, y, z'
'-x, y, -z+1/2'
'x+1/2, y+1/2, z'
'-x+1/2, y+1/2, -z+1/2'
'-x, -y, -z'
'x, -y, z-1/2'
'-x+1/2, -y+1/2, -z'
'x+1/2, -y+1/2, z-1/2'

loop_
_atom_site_label
_atom_site_type_symbol
_atom_site_fract_x
_atom_site_fract_y
_atom_site_fract_z
_atom_site_U_iso_or_equiv
_atom_site_adp_type
_atom_site_occupancy
_atom_site_site_symmetry_order
_atom_site_calc_flag
_atom_site_refinement_flags_posn
_atom_site_refinement_flags_adp
_atom_site_refinement_flags_occupancy
_atom_site_disorder_assembly
_atom_site_disorder_group
Co1 Co 0.500000 0.73706(2) 0.750000 0.02670(13) Uani 1 2 d S T P . .
S1 S 0.29878(6) 0.94757(3) 0.89353(2) 0.04107(15) Uani 1 1 d . . . . .
O1 O 0.42241(19) 0.62916(10) 0.54409(6) 0.0444(3) Uani 1 1 d . . . . .
N1 N 0.61134(19) 0.62934(10) 0.70273(6) 0.0304(3) Uani 1 1 d . . . . .
N2 N 0.2857(2) 0.73362(10) 0.67496(7) 0.0319(3) Uani 1 1 d . . . . .
N3 N 0.3710(2) 0.83618(11) 0.79763(7) 0.0387(4) Uani 1 1 d . . . . .
N4 N 0.68291(19) 0.53649(11) 0.63117(7) 0.0356(3) Uani 1 1 d . . . . .
N5 N 0.1178(2) 0.70620(11) 0.58557(7) 0.0374(4) Uani 1 1 d . . . . .
C1 C 0.7478(3) 0.57296(14) 0.72784(9) 0.0402(4) Uani 1 1 d . . . . .
H1 H 0.803995 0.574124 0.769402 0.048 Uiso 1 1 calc R . . . .
C2 C 0.7910(3) 0.51496(15) 0.68442(9) 0.0431(5) Uani 1 1 d . . . . .
H2 H 0.880053 0.468098 0.690138 0.052 Uiso 1 1 calc R . . . .
C3 C 0.5730(2) 0.60579(11) 0.64411(8) 0.0285(3) Uani 1 1 d . . . . .
C4 C 0.4267(2) 0.64291(12) 0.59877(8) 0.0310(4) Uani 1 1 d . . . . .
C5 C 0.2813(2) 0.69372(11) 0.62064(7) 0.0302(4) Uani 1 1 d . . . . .
C6 C 0.0178(3) 0.75509(15) 0.61946(11) 0.0489(5) Uani 1 1 d . . . . .
H6 H -0.103019 0.773543 0.607439 0.059 Uiso 1 1 calc R . . . .
C7 C 0.1223(3) 0.77284(14) 0.67387(10) 0.0441(5) Uani 1 1 d . . . . .
H7 H 0.086834 0.807448 0.706326 0.053 Uiso 1 1 calc R . . . .
C8 C 0.6800(3) 0.48529(16) 0.57402(9) 0.0463(5) Uani 1 1 d . . . . .
H8A H 0.774543 0.438365 0.579558 0.069 Uiso 1 1 calc GR . . . .
H8B H 0.699673 0.528229 0.541524 0.069 Uiso 1 1 calc GR . . . .
H8C H 0.563705 0.454977 0.562700 0.069 Uiso 1 1 calc GR . . . .
C9 C 0.0487(3) 0.66770(15) 0.52494(9) 0.0475(5) Uani 1 1 d . . . . .
H9A H 0.111776 0.695892 0.494342 0.071 Uiso 1 1 calc GR . . . .
H9B H -0.079361 0.680986 0.514543 0.071 Uiso 1 1 calc GR . . . .
H9C H 0.067465 0.600547 0.525497 0.071 Uiso 1 1 calc GR . . . .
C10 C 0.3393(2) 0.88187(12) 0.83733(8) 0.0305(4) Uani 1 1 d . . . . .

loop_
_atom_site_aniso_label
_atom_site_aniso_U_11
_atom_site_aniso_U_22
_atom_site_aniso_U_33
_atom_site_aniso_U_23
_atom_site_aniso_U_13
_atom_site_aniso_U_12
Co1 0.0318(2) 0.0241(2) 0.0253(2) 0.000 0.00798(15) 0.000
S1 0.0455(3) 0.0406(3) 0.0386(3) -0.01257(19) 0.01151(19) -0.0035(2)
O1 0.0588(8) 0.0497(8) 0.0251(6) 0.0016(5) 0.0079(6) 0.0136(7)
N1 0.0328(7) 0.0305(7) 0.0280(7) -0.0002(6) 0.0050(5) 0.0065(6)
N2 0.0343(8) 0.0305(8) 0.0307(8) -0.0002(6) 0.0052(6) 0.0060(6)
N3 0.0442(9) 0.0322(8) 0.0419(9) -0.0059(7) 0.0135(7) -0.0006(7)
N4 0.0319(7) 0.0390(8) 0.0363(8) -0.0074(7) 0.0066(6) 0.0082(6)
N5 0.0394(8) 0.0330(8) 0.0368(8) 0.0029(6) -0.0027(6) 0.0092(7)
C1 0.0403(9) 0.0443(11) 0.0337(9) -0.0026(8) -0.0010(7) 0.0145(8)
C2 0.0365(9) 0.0469(11) 0.0437(10) -0.0062(9) 0.0001(8) 0.0165(9)
C3 0.0302(8) 0.0281(8) 0.0287(8) -0.0004(6) 0.0091(6) 0.0023(7)
C4 0.0385(9) 0.0280(8) 0.0271(8) 0.0028(6) 0.0069(7) 0.0020(7)
C5 0.0359(9) 0.0251(8) 0.0287(8) 0.0045(6) 0.0020(7) 0.0041(7)
C6 0.0379(11) 0.0490(12) 0.0567(13) -0.0057(9) -0.0018(10) 0.0176(9)
C7 0.0411(11) 0.0468(11) 0.0442(11) -0.0057(9) 0.0069(9) 0.0149(9)
C8 0.0423(10) 0.0543(12) 0.0426(11) -0.0164(9) 0.0079(8) 0.0141(9)
C9 0.0522(11) 0.0448(11) 0.0389(10) 0.0004(9) -0.0121(9) 0.0076(9)
C10 0.0293(8) 0.0270(8) 0.0357(9) 0.0004(7) 0.0064(7) -0.0043(7)

loop_
_atom_type_symbol
_atom_type_description
_atom_type_scat_dispersion_real
_atom_type_scat_dispersion_imag
_atom_type_scat_source
C C 0.0181 0.0091 'International Tables Vol C Tables 4.2.6.8 and 6.1.1.4'
H H 0.0000 0.0000 'International Tables Vol C Tables 4.2.6.8 and 6.1.1.4'
Co Co -2.3653 3.6143 'International Tables Vol C Tables 4.2.6.8 and 6.1.1.4'
N N 0.0311 0.0180 'International Tables Vol C Tables 4.2.6.8 and 6.1.1.4'
O O 0.0492 0.0322 'International Tables Vol C Tables 4.2.6.8 and 6.1.1.4'
S S 0.3331 0.5567 'International Tables Vol C Tables 4.2.6.8 and 6.1.1.4'

loop_
_geom_angle_atom_site_label_1
_geom_angle_atom_site_label_2
_geom_angle_atom_site_label_3
_geom_angle
_geom_angle_site_symmetry_1
_geom_angle_site_symmetry_3
_geom_angle_publ_flag
N1 Co1 N1 85.92(8) 2_656 . ?
N1 Co1 N2 84.97(6) 2_656 2_656 ?
N1 Co1 N2 93.07(6) 2_656 . ?
N1 Co1 N2 84.97(6) . . ?
N1 Co1 N2 93.07(6) . 2_656 ?
N2 Co1 N2 177.33(8) . 2_656 ?
N3 Co1 N1 175.04(6) . . ?
N3 Co1 N1 89.77(6) . 2_656 ?
N3 Co1 N1 175.04(6) 2_656 2_656 ?
N3 Co1 N1 89.77(6) 2_656 . ?
N3 Co1 N2 89.00(6) 2_656 . ?
N3 Co1 N2 92.81(6) . . ?
N3 Co1 N2 92.81(6) 2_656 2_656 ?
N3 Co1 N2 89.00(6) . 2_656 ?
N3 Co1 N3 94.63(9) 2_656 . ?
C1 N1 Co1 124.93(12) . . ?
C3 N1 Co1 128.89(11) . . ?
C3 N1 C1 106.09(14) . . ?
C5 N2 Co1 128.34(12) . . ?
C5 N2 C7 106.04(15) . . ?
C7 N2 Co1 125.62(13) . . ?
C10 N3 Co1 159.79(15) . . ?
C2 N4 C3 106.79(15) . . ?
C2 N4 C8 123.90(16) . . ?
C3 N4 C8 129.01(15) . . ?
C5 N5 C9 128.82(16) . . ?
C6 N5 C5 107.06(16) . . ?
C6 N5 C9 123.84(17) . . ?
N1 C1 H1 125.2 . . ?
C2 C1 N1 109.58(16) . . ?
C2 C1 H1 125.2 . . ?
N4 C2 H2 126.5 . . ?
C1 C2 N4 107.05(16) . . ?
C1 C2 H2 126.5 . . ?
N1 C3 N4 110.47(15) . . ?
N1 C3 C4 126.51(15) . . ?
N4 C3 C4 122.91(15) . . ?
O1 C4 C3 120.84(16) . . ?
O1 C4 C5 120.46(16) . . ?
C5 C4 C3 118.65(14) . . ?
N2 C5 N5 110.15(15) . . ?
N2 C5 C4 127.22(15) . . ?
N5 C5 C4 122.63(15) . . ?
N5 C6 H6 126.5 . . ?
N5 C6 C7 107.05(18) . . ?
C7 C6 H6 126.5 . . ?
N2 C7 H7 125.2 . . ?
C6 C7 N2 109.67(18) . . ?
C6 C7 H7 125.2 . . ?
N4 C8 H8A 109.5 . . ?
N4 C8 H8B 109.5 . . ?
N4 C8 H8C 109.5 . . ?
H8A C8 H8B 109.5 . . ?
H8A C8 H8C 109.5 . . ?
H8B C8 H8C 109.5 . . ?
N5 C9 H9A 109.5 . . ?
N5 C9 H9B 109.5 . . ?
N5 C9 H9C 109.5 . . ?
H9A C9 H9B 109.5 . . ?
H9A C9 H9C 109.5 . . ?
H9B C9 H9C 109.5 . . ?
N3 C10 S1 178.73(16) . . ?

loop_
_geom_bond_atom_site_label_1
_geom_bond_atom_site_label_2
_geom_bond_distance
_geom_bond_site_symmetry_2
_geom_bond_publ_flag
Co1 N1 2.1257(14) 2_656 ?
Co1 N1 2.1257(14) . ?
Co1 N2 2.1283(15) 2_656 ?
Co1 N2 2.1283(15) . ?
Co1 N3 2.1113(16) 2_656 ?
Co1 N3 2.1113(15) . ?
S1 C10 1.6340(18) . ?
O1 C4 1.223(2) . ?
N1 C1 1.362(2) . ?
N1 C3 1.328(2) . ?
N2 C5 1.330(2) . ?
N2 C7 1.359(3) . ?
N3 C10 1.156(2) . ?
N4 C2 1.359(2) . ?
N4 C3 1.363(2) . ?
N4 C8 1.463(2) . ?
N5 C5 1.364(2) . ?
N5 C6 1.351(3) . ?
N5 C9 1.469(2) . ?
C1 H1 0.9500 . ?
C1 C2 1.356(3) . ?
C2 H2 0.9500 . ?
C3 C4 1.471(2) . ?
C4 C5 1.471(2) . ?
C6 H6 0.9500 . ?
C6 C7 1.355(3) . ?
C7 H7 0.9500 . ?
C8 H8A 0.9800 . ?
C8 H8B 0.9800 . ?
C8 H8C 0.9800 . ?
C9 H9A 0.9800 . ?
C9 H9B 0.9800 . ?
C9 H9C 0.9800 . ?
